data_1526311
loop_
_publ_author_name
'Radosavljevic, I.'
'Howard, J.A.K.'
'Sleight, A.W.'

_publ_section_title
;
 Synthesis and structure of two new bismuth cadmium vanadates, Bi CdV O5
 and Bi Cd2 V O6, and structures of Bi Ca2 As O6 and Bi Mg2 PO6
;
_journal_name_full 'International Journal of Inorganic Materials'
_journal_page_first 543
_journal_page_last 550
_journal_volume 2
_journal_year 2000
_chemical_formula_sum 'As Bi Ca2 O6'
_chemical_name_systematic 'Bi Ca2 (As O4) O2'
_space_group_IT_number 36
_symmetry_space_group_name_Hall 'C 2c -2'
_symmetry_space_group_name_H-M 'C m c 21'
_cell_angle_alpha 90
_cell_angle_beta 90
_cell_angle_gamma 90
_cell_formula_units_Z 4
_cell_length_a 8.88479
_cell_length_b 11.97231
_cell_length_c 5.54532
_cell_volume 589.864
_citation_journal_id_ASTM IJIMCR
_cod_data_source_file Radosavljevic_IJIMCR_2000_122.cif
_cod_data_source_block As1Bi1Ca2O6
_cod_original_cell_volume 589.8638
_cod_original_formula_sum 'As1 Bi1 Ca2 O6'
_cod_database_code 1526311

loop_
_symmetry_equiv_pos_as_xyz
x,y,z
-x,-y,z+1/2
-x,y,z
x,-y,z+1/2
x+1/2,y+1/2,z
-x+1/2,-y+1/2,z+1/2
-x+1/2,y+1/2,z
x+1/2,-y+1/2,z+1/2

loop_
_atom_site_label
_atom_site_type_symbol
_atom_site_fract_x
_atom_site_fract_y
_atom_site_fract_z
_atom_site_occupancy
_atom_site_U_iso_or_equiv
O1 O-2 0.3491 0.9981 0.485 1 0.0
As1 As+5 0 -0.1822 0.695 1 0.0
Ca1 Ca+2 0.3022 0.3932 0.237 1 0.0
O4 O-2 0.1547 0.2432 0.084 1 0.0
O3 O-2 0 0.9469 0.567 1 0.0
Bi1 Bi+3 0.5 0.0884 0.25 1 0.0
O2 O-2 0 0.8198 0.002 1 0.0
